data_7023729
loop_
_publ_author_name
'Bartelmess, Juergen'
'Weare, Walter W.'
'Sommer, Roger D.'

_publ_section_title
;
 Synthesis, characterization and structural investigation of novel
 meso-pyridyl BODIPY-cobaloxime complexes.
;
_journal_issue 41
_journal_name_full 'Dalton transactions (Cambridge, England : 2003)'
_journal_page_first 14883
_journal_page_last 14891
_journal_paper_doi 10.1039/c3dt51849c
_journal_volume 42
_journal_year 2013
_chemical_formula_moiety 'C26 H30 B Cl3 Co F2 N7 O4, C H2 Cl2'
_chemical_formula_sum 'C27 H32 B Cl5 Co F2 N7 O4'
_chemical_formula_weight 803.58
_chemical_name_common JBWW04
_space_group_crystal_system orthorhombic
_space_group_IT_number 19
_space_group_name_Hall 'P 2ac 2ab'
_space_group_name_H-M_alt 'P 21 21 21'
_symmetry_space_group_name_Hall 'P 2ac 2ab'
_symmetry_space_group_name_H-M 'P 21 21 21'
_atom_sites_solution_hydrogens geom
_atom_sites_solution_primary direct
_atom_sites_solution_secondary difmap
_cell_angle_alpha 90
_cell_angle_beta 90
_cell_angle_gamma 90
_cell_formula_units_Z 4
_cell_length_a 10.6796(4)
_cell_length_b 15.1701(6)
_cell_length_c 22.0725(8)
_cell_measurement_reflns_used 9886
_cell_measurement_temperature 100.(2)
_cell_measurement_theta_max 28.9405
_cell_measurement_theta_min 2.2821
_cell_volume 3576.0(2)
_computing_cell_refinement 'SAINT V8.27B (Bruker AXS Inc., 2012)'
_computing_data_collection 'Bruker Instrument Service v2009, 11, 0, 0'
_computing_data_reduction 'SAINT V8.27B (Bruker AXS Inc., 2012)'
_computing_structure_refinement 'SHELXL-2013 (Sheldrick, 2013)'
_computing_structure_solution 'SHELXS-97 (Sheldrick, 2008)'
_diffrn_ambient_temperature 100.(2)
_diffrn_detector_area_resol_mean 8.3333
_diffrn_measured_fraction_theta_full 0.997
_diffrn_measured_fraction_theta_max 0.997
_diffrn_measurement_device_type 'Bruker-Nonius X8 Kappa APEX II'
_diffrn_measurement_method 'phi and omega scans'
_diffrn_radiation_monochromator graphite
_diffrn_radiation_type MoK\a
_diffrn_radiation_wavelength 0.71073
_diffrn_reflns_av_R_equivalents 0.0467
_diffrn_reflns_av_sigmaI/netI 0.0324
_diffrn_reflns_limit_h_max 16
_diffrn_reflns_limit_h_min -8
_diffrn_reflns_limit_k_max 23
_diffrn_reflns_limit_k_min -23
_diffrn_reflns_limit_l_max 33
_diffrn_reflns_limit_l_min -33
_diffrn_reflns_number 52258
_diffrn_reflns_theta_full 33.16
_diffrn_reflns_theta_max 33.16
_diffrn_reflns_theta_min 1.63
_diffrn_source 'fine-focus sealed tube'
_exptl_absorpt_coefficient_mu 0.907
_exptl_absorpt_correction_T_max 0.92
_exptl_absorpt_correction_T_min 0.73
_exptl_absorpt_correction_type multi-scan
_exptl_absorpt_process_details 'SADABS V2012/1 (Bruker AXS Inc.)'
_exptl_crystal_colour 'dark red'
_exptl_crystal_density_diffrn 1.493
_exptl_crystal_density_method 'not measured'
_exptl_crystal_description needle
_exptl_crystal_F_000 1640
_exptl_crystal_size_max 0.500
_exptl_crystal_size_mid 0.500
_exptl_crystal_size_min 0.100
_refine_diff_density_max 3.313
_refine_diff_density_min -2.309
_refine_ls_abs_structure_details 'Refined as an inversion twin.'
_refine_ls_abs_structure_Flack 0.06(3)
_refine_ls_extinction_method none
_refine_ls_goodness_of_fit_ref 1.057
_refine_ls_hydrogen_treatment constr
_refine_ls_matrix_type full
_refine_ls_number_parameters 439
_refine_ls_number_reflns 13569
_refine_ls_number_restraints 27
_refine_ls_restrained_S_all 1.057
_refine_ls_R_factor_all 0.1002
_refine_ls_R_factor_gt 0.0838
_refine_ls_shift/su_max 0.000
_refine_ls_shift/su_mean 0.000
_refine_ls_structure_factor_coef Fsqd
_refine_ls_weighting_details
;
w=1/[\s^2^(Fo^2^)+(0.1206P)^2^+11.0643P]
where P=(Fo^2^+2Fc^2^)/3
;
_refine_ls_weighting_scheme calc
_refine_ls_wR_factor_gt 0.2230
_refine_ls_wR_factor_ref 0.2332
_reflns_number_gt 11017
_reflns_number_total 13569
_reflns_threshold_expression 'I > 2\s(I)'
_cod_data_source_file c3dt51849c.txt
_cod_data_source_block IV
_cod_database_code 7023729

loop_
_space_group_symop_operation_xyz
'x, y, z'
'-x+1/2, -y, z+1/2'
'-x, y+1/2, -z+1/2'
'x+1/2, -y+1/2, -z'

loop_
_atom_site_type_symbol
_atom_site_label
_atom_site_fract_x
_atom_site_fract_y
_atom_site_fract_z
_atom_site_U_iso_or_equiv
_atom_site_adp_type
_atom_site_calc_flag
_atom_site_refinement_flags_adp
_atom_site_refinement_flags_occupancy
_atom_site_refinement_flags_posn
_atom_site_occupancy
_atom_site_disorder_assembly
_atom_site_disorder_group
Co Co1 0.24097(8) 0.38788(5) 0.21995(4) 0.01951(18) Uani d . . . 1.0 . .
Cl Cl1 0.2353(2) 0.44359(12) 0.12706(7) 0.0335(4) Uani d . . . 1.0 . .
Cl Cl2 0.48715(13) 0.34503(10) 0.43671(7) 0.0210(3) Uani d . . . 1.0 . .
Cl Cl3 0.04955(13) 0.17187(9) 0.39855(6) 0.0187(3) Uani d . . . 1.0 . .
F F1 0.4500(4) 0.0992(3) 0.61430(18) 0.0253(8) Uani d . . . 1.0 . .
F F2 0.2535(4) 0.0406(3) 0.61147(19) 0.0278(8) Uani d . . . 1.0 . .
O O1 -0.0168(5) 0.3456(4) 0.2077(2) 0.0308(11) Uani d . . . 1.0 . .
O O2 0.3506(5) 0.5477(3) 0.2639(3) 0.0303(11) Uani d . . . 1.0 . .
H H2 0.4121 0.519 0.2509 0.045 Uiso calc U . R 1.0 . .
O O3 0.4982(5) 0.4339(3) 0.2271(2) 0.0251(10) Uani d . . . 1.0 . .
O O4 0.1310(6) 0.2287(4) 0.1764(3) 0.0340(12) Uani d . . . 1.0 . .
H H4 0.07 0.263 0.1808 0.051 Uiso calc U . R 1.0 . .
N N1 0.0654(5) 0.4051(4) 0.2261(3) 0.0247(11) Uani d . . . 1.0 . .
N N2 0.2443(6) 0.5032(3) 0.2522(3) 0.0231(10) Uani d . . . 1.0 . .
N N3 0.4165(5) 0.3715(3) 0.2107(2) 0.0202(10) Uani d . . . 1.0 . .
N N4 0.2380(6) 0.2725(3) 0.1870(2) 0.0235(10) Uani d . . . 1.0 . .
N N5 0.2464(5) 0.3396(3) 0.3022(2) 0.0159(8) Uani d . . . 1.0 . .
N N6 0.2810(4) 0.1913(3) 0.5800(2) 0.0144(8) Uani d . . . 1.0 . .
N N7 0.3595(5) 0.0676(3) 0.5163(2) 0.0182(9) Uani d . . . 1.0 . .
C C1 0.0302(7) 0.4815(5) 0.2474(3) 0.0299(15) Uani d . . . 1.0 . .
C C2 0.1358(8) 0.5377(5) 0.2653(4) 0.0321(17) Uani d . . . 1.0 . .
C C3 -0.1023(8) 0.5087(6) 0.2532(5) 0.041(2) Uani d . . . 1.0 . .
H H3A -0.1509 0.4835 0.2197 0.061 Uiso calc U . R 1.0 . .
H H3B -0.1079 0.5731 0.2517 0.061 Uiso calc U . R 1.0 . .
H H3C -0.1359 0.4875 0.2918 0.061 Uiso calc U . R 1.0 . .
C C4 0.1223(10) 0.6258(5) 0.2960(6) 0.055(3) Uani d . . . 1.0 . .
H H4A 0.2014 0.6415 0.3157 0.082 Uiso calc U . R 1.0 . .
H H4B 0.0556 0.6225 0.3264 0.082 Uiso calc U . R 1.0 . .
H H4C 0.1011 0.6707 0.2658 0.082 Uiso calc U . R 1.0 . .
C C5 0.4508(7) 0.2974(4) 0.1862(3) 0.0220(11) Uani d . . . 1.0 . .
C C6 0.3440(7) 0.2393(4) 0.1737(3) 0.0241(12) Uani d . . . 1.0 . .
C C7 0.5838(8) 0.2758(5) 0.1696(3) 0.0292(14) Uani d . . . 1.0 . .
H H7A 0.6395 0.3218 0.1852 0.044 Uiso calc U . R 1.0 . .
H H7B 0.5916 0.2727 0.1254 0.044 Uiso calc U . R 1.0 . .
H H7C 0.6069 0.2189 0.1873 0.044 Uiso calc U . R 1.0 . .
C C8 0.3586(11) 0.1482(6) 0.1474(4) 0.047(2) Uani d . . . 1.0 . .
H H8A 0.3857 0.1074 0.1792 0.07 Uiso calc U . R 1.0 . .
H H8B 0.4214 0.1495 0.115 0.07 Uiso calc U . R 1.0 . .
H H8C 0.2782 0.1285 0.1308 0.07 Uiso calc U . R 1.0 . .
C C9 0.3448(6) 0.3578(4) 0.3383(3) 0.0176(10) Uani d . . . 1.0 . .
H H9 0.4061 0.3988 0.3251 0.021 Uiso calc U . R 1.0 . .
C C10 0.3582(5) 0.3178(3) 0.3945(3) 0.0148(9) Uani d . . . 1.0 . .
C C11 0.2713(5) 0.2571(3) 0.4154(2) 0.0131(8) Uani d . . . 1.0 . .
C C12 0.1669(5) 0.2438(3) 0.3779(3) 0.0146(9) Uani d . . . 1.0 . .
C C13 0.1581(5) 0.2846(4) 0.3220(3) 0.0164(9) Uani d . . . 1.0 . .
H H13 0.0873 0.2732 0.2972 0.02 Uiso calc U . R 1.0 . .
C C14 0.2914(5) 0.2052(3) 0.4712(2) 0.0125(8) Uani d . . . 1.0 . .
C C15 0.2646(5) 0.2414(3) 0.5274(2) 0.0149(9) Uani d . . . 1.0 . .
C C16 0.2174(5) 0.3259(4) 0.5445(2) 0.0162(9) Uani d . . . 1.0 . .
C C17 0.2040(5) 0.3243(4) 0.6063(3) 0.0198(10) Uani d . . . 1.0 . .
H H17 0.1742 0.3714 0.6306 0.024 Uiso calc U . R 1.0 . .
C C18 0.2417(6) 0.2413(4) 0.6274(3) 0.0193(10) Uani d . . . 1.0 . .
C C19 0.1855(7) 0.4031(4) 0.5045(3) 0.0222(12) Uani d . . . 1.0 . .
H H19A 0.26 0.421 0.4817 0.033 Uiso calc U . R 1.0 . .
H H19B 0.1567 0.4524 0.5296 0.033 Uiso calc U . R 1.0 . .
H H19C 0.1191 0.3862 0.4762 0.033 Uiso calc U . R 1.0 . .
C C20 0.2384(8) 0.2061(5) 0.6904(3) 0.0299(14) Uani d . . . 1.0 . .
H H20A 0.178 0.1576 0.6927 0.045 Uiso calc U . R 1.0 . .
H H20B 0.2134 0.253 0.7184 0.045 Uiso calc U . R 1.0 . .
H H20C 0.3218 0.1844 0.7015 0.045 Uiso calc U . R 1.0 . .
C C21 0.4042(7) -0.0107(4) 0.4975(4) 0.0265(13) Uani d U . . 1.0 . .
C C22 0.4140(7) -0.0115(4) 0.4345(4) 0.0293(15) Uani d . . . 1.0 . .
H H22 0.4417 -0.0597 0.4104 0.035 Uiso calc U . R 1.0 . .
C C23 0.3761(6) 0.0704(4) 0.4131(3) 0.0211(11) Uani d . . . 1.0 . .
C C24 0.3405(5) 0.1200(4) 0.4653(3) 0.0162(9) Uani d . . . 1.0 . .
C C25 0.4387(11) -0.0838(5) 0.5406(5) 0.046(2) Uani d U . . 1.0 . .
H H25A 0.4931 -0.0605 0.5726 0.069 Uiso calc U . R 1.0 . .
H H25B 0.4829 -0.1304 0.5185 0.069 Uiso calc U . R 1.0 . .
H H25C 0.3625 -0.1082 0.5588 0.069 Uiso calc U . R 1.0 . .
C C26 0.3763(7) 0.0969(5) 0.3476(3) 0.0276(13) Uani d . . . 1.0 . .
H H26A 0.29 0.0996 0.3327 0.041 Uiso calc U . R 1.0 . .
H H26B 0.4236 0.0535 0.324 0.041 Uiso calc U . R 1.0 . .
H H26C 0.4155 0.155 0.3434 0.041 Uiso calc U . R 1.0 . .
B B1 0.3369(7) 0.0979(4) 0.5822(3) 0.0193(12) Uani d . . . 1.0 . .
C C1S 0.0873(17) 0.8957(7) 0.4251(5) 0.066(4) Uani d U P D 0.769(4) A 1
H H1SA 0.1436 0.9268 0.3966 0.079 Uiso calc U P R 0.769(4) A 1
H H1SB 0.0055 0.8869 0.4049 0.079 Uiso calc U P R 0.769(4) A 1
Cl Cl1S 0.0677(4) 0.9581(2) 0.4900(2) 0.0611(7) Uani d U P D 0.769(4) A 1
Cl Cl2S 0.1520(4) 0.7935(2) 0.44482(19) 0.0611(7) Uani d U P D 0.769(4) A 1
C C2S 0.337(4) 0.639(2) 0.4730(16) 0.066(4) Uani d . P D 0.231(4) A 2
H H2SA 0.4241 0.6604 0.4671 0.079 Uiso calc U P R 0.231(4) A 2
H H2SB 0.3361 0.5998 0.5088 0.079 Uiso calc U P R 0.231(4) A 2
Cl Cl3S 0.2357(14) 0.7296(7) 0.4849(6) 0.0611(7) Uani d . P D 0.231(4) A 2
Cl Cl4S 0.2870(14) 0.5816(8) 0.4088(6) 0.0611(7) Uani d . P D 0.231(4) A 2

loop_
_atom_site_aniso_label
_atom_site_aniso_U_11
_atom_site_aniso_U_22
_atom_site_aniso_U_33
_atom_site_aniso_U_12
_atom_site_aniso_U_13
_atom_site_aniso_U_23
Co1 0.0247(4) 0.0165(3) 0.0173(3) -0.0032(3) 0.0039(3) 0.0049(3)
Cl1 0.0464(10) 0.0319(8) 0.0221(6) -0.0044(8) 0.0037(7) 0.0125(6)
Cl2 0.0140(5) 0.0238(6) 0.0253(6) -0.0041(5) -0.0011(5) -0.0024(5)
Cl3 0.0150(5) 0.0214(6) 0.0197(6) -0.0052(4) 0.0011(5) 0.0056(5)
F1 0.0228(18) 0.0289(19) 0.0244(18) 0.0038(15) -0.0084(15) 0.0040(15)
F2 0.030(2) 0.0236(17) 0.0300(19) -0.0055(16) -0.0007(18) 0.0095(14)
O1 0.027(2) 0.037(3) 0.029(2) -0.006(2) -0.0068(19) 0.008(2)
O2 0.028(2) 0.021(2) 0.043(3) -0.0069(19) 0.018(2) -0.002(2)
O3 0.029(2) 0.0164(19) 0.030(2) -0.0070(17) 0.012(2) 0.0006(17)
O4 0.042(3) 0.032(3) 0.029(3) -0.012(2) -0.003(2) -0.006(2)
N1 0.024(3) 0.026(3) 0.024(2) -0.002(2) -0.001(2) 0.012(2)
N2 0.026(3) 0.0153(19) 0.028(2) 0.000(2) 0.009(2) 0.0046(17)
N3 0.026(3) 0.018(2) 0.016(2) -0.0026(18) 0.0044(18) 0.0054(17)
N4 0.036(3) 0.019(2) 0.0151(19) -0.007(2) -0.001(2) 0.0003(16)
N5 0.019(2) 0.0140(17) 0.0147(17) -0.0029(17) 0.0017(17) 0.0000(14)
N6 0.0100(18) 0.019(2) 0.0146(18) -0.0010(15) 0.0000(15) 0.0003(15)
N7 0.018(2) 0.0111(19) 0.026(2) 0.0019(16) -0.0025(18) 0.0019(17)
C1 0.031(4) 0.028(3) 0.031(3) 0.008(3) 0.006(3) 0.016(3)
C2 0.035(4) 0.021(3) 0.041(4) 0.004(3) 0.025(3) 0.013(3)
C3 0.028(4) 0.039(4) 0.056(5) 0.011(3) 0.010(3) 0.023(4)
C4 0.044(5) 0.021(3) 0.099(9) 0.001(3) 0.038(5) -0.010(4)
C5 0.030(3) 0.022(3) 0.014(2) 0.001(2) 0.002(2) 0.003(2)
C6 0.037(4) 0.016(2) 0.019(3) -0.001(2) 0.004(2) -0.003(2)
C7 0.039(4) 0.028(3) 0.021(3) 0.011(3) 0.006(3) 0.002(2)
C8 0.066(6) 0.032(4) 0.042(5) -0.001(4) -0.005(4) -0.015(4)
C9 0.018(2) 0.015(2) 0.020(2) -0.0027(19) 0.006(2) 0.0000(19)
C10 0.010(2) 0.015(2) 0.020(2) -0.0019(16) 0.0024(18) -0.0019(18)
C11 0.011(2) 0.0138(19) 0.015(2) -0.0011(16) 0.0030(16) -0.0004(15)
C12 0.013(2) 0.014(2) 0.017(2) -0.0011(17) 0.0020(18) 0.0034(17)
C13 0.016(2) 0.019(2) 0.014(2) -0.0023(19) 0.0015(18) 0.0010(18)
C14 0.0088(19) 0.013(2) 0.015(2) 0.0006(16) 0.0018(16) 0.0016(16)
C15 0.013(2) 0.014(2) 0.018(2) -0.0002(17) 0.0024(18) 0.0006(17)
C16 0.014(2) 0.020(2) 0.015(2) 0.0036(18) -0.0011(17) -0.0026(18)
C17 0.017(2) 0.026(3) 0.017(2) 0.001(2) 0.0003(19) -0.008(2)
C18 0.017(2) 0.024(2) 0.017(2) -0.004(2) -0.001(2) -0.0026(19)
C19 0.030(3) 0.014(2) 0.022(3) 0.007(2) 0.001(2) -0.0037(19)
C20 0.039(4) 0.036(3) 0.015(2) -0.006(3) -0.002(3) 0.001(2)
C21 0.023(3) 0.021(3) 0.035(3) 0.006(2) -0.008(3) -0.003(3)
C22 0.028(3) 0.018(3) 0.042(4) 0.007(2) -0.015(3) -0.014(3)
C23 0.016(2) 0.018(2) 0.030(3) 0.0029(19) -0.005(2) -0.008(2)
C24 0.011(2) 0.016(2) 0.022(2) 0.0018(18) -0.0022(18) 0.0004(19)
C25 0.067(6) 0.016(3) 0.056(5) 0.016(3) -0.015(5) 0.000(3)
C26 0.030(3) 0.026(3) 0.026(3) 0.006(2) 0.007(3) -0.011(2)
B1 0.019(3) 0.016(3) 0.023(3) 0.000(2) -0.005(2) 0.001(2)
C1S 0.065(9) 0.083(10) 0.050(7) 0.004(8) -0.014(7) 0.016(7)
Cl1S 0.0734(17) 0.0432(11) 0.0667(15) -0.0080(11) -0.0072(13) -0.0018(10)
Cl2S 0.0734(17) 0.0432(11) 0.0667(15) -0.0080(11) -0.0072(13) -0.0018(10)
C2S 0.065(9) 0.083(10) 0.050(7) 0.004(8) -0.014(7) 0.016(7)
Cl3S 0.0734(17) 0.0432(11) 0.0667(15) -0.0080(11) -0.0072(13) -0.0018(10)
Cl4S 0.0734(17) 0.0432(11) 0.0667(15) -0.0080(11) -0.0072(13) -0.0018(10)

loop_
_atom_type_symbol
_atom_type_description
_atom_type_scat_dispersion_real
_atom_type_scat_dispersion_imag
_atom_type_scat_source
C C 0.0033 0.0016 'International Tables Vol C Tables 4.2.6.8 and 6.1.1.4'
H H 0.0000 0.0000 'International Tables Vol C Tables 4.2.6.8 and 6.1.1.4'
B B 0.0013 0.0007 'International Tables Vol C Tables 4.2.6.8 and 6.1.1.4'
N N 0.0061 0.0033 'International Tables Vol C Tables 4.2.6.8 and 6.1.1.4'
O O 0.0106 0.0060 'International Tables Vol C Tables 4.2.6.8 and 6.1.1.4'
F F 0.0171 0.0103 'International Tables Vol C Tables 4.2.6.8 and 6.1.1.4'
Cl Cl 0.1484 0.1585 'International Tables Vol C Tables 4.2.6.8 and 6.1.1.4'
Co Co 0.3494 0.9721 'International Tables Vol C Tables 4.2.6.8 and 6.1.1.4'

loop_
_geom_angle_atom_site_label_1
_geom_angle_atom_site_label_2
_geom_angle_atom_site_label_3
_geom_angle
N2 Co1 N4 179.6(2)
N2 Co1 N1 82.2(3)
N4 Co1 N1 97.9(3)
N2 Co1 N3 98.2(3)
N4 Co1 N3 81.7(3)
N1 Co1 N3 177.9(2)
N2 Co1 N5 89.8(2)
N4 Co1 N5 90.6(2)
N1 Co1 N5 90.8(2)
N3 Co1 N5 91.2(2)
N2 Co1 Cl1 89.78(17)
N4 Co1 Cl1 89.79(16)
N1 Co1 Cl1 89.25(18)
N3 Co1 Cl1 88.71(16)
N5 Co1 Cl1 179.55(16)
N2 O2 H2 109.5
N4 O4 H4 109.5
C1 N1 O1 121.7(6)
C1 N1 Co1 115.6(5)
O1 N1 Co1 122.7(5)
C2 N2 O2 120.3(6)
C2 N2 Co1 116.0(5)
O2 N2 Co1 123.6(4)
C5 N3 O3 122.7(6)
C5 N3 Co1 115.8(5)
O3 N3 Co1 121.5(4)
C6 N4 O4 121.4(5)
C6 N4 Co1 116.0(5)
O4 N4 Co1 122.6(5)
C13 N5 C9 119.0(5)
C13 N5 Co1 121.2(4)
C9 N5 Co1 119.7(4)
C18 N6 C15 107.3(5)
C18 N6 B1 127.5(5)
C15 N6 B1 125.2(5)
C21 N7 C24 107.7(5)
C21 N7 B1 127.5(5)
C24 N7 B1 124.7(5)
N1 C1 C2 113.0(7)
N1 C1 C3 123.6(8)
C2 C1 C3 123.4(7)
N2 C2 C1 112.9(7)
N2 C2 C4 122.8(8)
C1 C2 C4 124.3(7)
C1 C3 H3A 109.5
C1 C3 H3B 109.5
H3A C3 H3B 109.5
C1 C3 H3C 109.5
H3A C3 H3C 109.5
H3B C3 H3C 109.5
C2 C4 H4A 109.5
C2 C4 H4B 109.5
H4A C4 H4B 109.5
C2 C4 H4C 109.5
H4A C4 H4C 109.5
H4B C4 H4C 109.5
N3 C5 C6 112.3(6)
N3 C5 C7 123.8(6)
C6 C5 C7 123.9(6)
N4 C6 C5 114.2(6)
N4 C6 C8 122.9(8)
C5 C6 C8 122.9(7)
C5 C7 H7A 109.5
C5 C7 H7B 109.5
H7A C7 H7B 109.5
C5 C7 H7C 109.5
H7A C7 H7C 109.5
H7B C7 H7C 109.5
C6 C8 H8A 109.5
C6 C8 H8B 109.5
H8A C8 H8B 109.5
C6 C8 H8C 109.5
H8A C8 H8C 109.5
H8B C8 H8C 109.5
N5 C9 C10 121.4(5)
N5 C9 H9 119.3
C10 C9 H9 119.3
C9 C10 C11 121.3(5)
C9 C10 Cl2 117.6(4)
C11 C10 Cl2 121.1(4)
C10 C11 C12 115.5(5)
C10 C11 C14 122.3(5)
C12 C11 C14 122.0(5)
C13 C12 C11 121.0(5)
C13 C12 Cl3 118.0(4)
C11 C12 Cl3 120.9(4)
N5 C13 C12 121.7(5)
N5 C13 H13 119.2
C12 C13 H13 119.2
C15 C14 C24 121.8(5)
C15 C14 C11 120.2(5)
C24 C14 C11 118.0(5)
C14 C15 N6 120.0(5)
C14 C15 C16 131.8(5)
N6 C15 C16 108.2(5)
C17 C16 C15 106.5(5)
C17 C16 C19 125.0(5)
C15 C16 C19 128.5(5)
C16 C17 C18 108.5(5)
C16 C17 H17 125.7
C18 C17 H17 125.7
N6 C18 C17 109.5(5)
N6 C18 C20 121.7(6)
C17 C18 C20 128.8(6)
C16 C19 H19A 109.5
C16 C19 H19B 109.5
H19A C19 H19B 109.5
C16 C19 H19C 109.5
H19A C19 H19C 109.5
H19B C19 H19C 109.5
C18 C20 H20A 109.5
C18 C20 H20B 109.5
H20A C20 H20B 109.5
C18 C20 H20C 109.5
H20A C20 H20C 109.5
H20B C20 H20C 109.5
N7 C21 C22 110.1(6)
N7 C21 C25 122.7(7)
C22 C21 C25 127.2(7)
C23 C22 C21 108.0(6)
C23 C22 H22 126.0
C21 C22 H22 126.0
C22 C23 C24 105.9(6)
C22 C23 C26 124.5(6)
C24 C23 C26 129.5(5)
N7 C24 C14 120.3(5)
N7 C24 C23 108.3(5)
C14 C24 C23 131.4(5)
C21 C25 H25A 109.5
C21 C25 H25B 109.5
H25A C25 H25B 109.5
C21 C25 H25C 109.5
H25A C25 H25C 109.5
H25B C25 H25C 109.5
C23 C26 H26A 109.5
C23 C26 H26B 109.5
H26A C26 H26B 109.5
C23 C26 H26C 109.5
H26A C26 H26C 109.5
H26B C26 H26C 109.5
F1 B1 F2 108.8(5)
F1 B1 N6 109.7(5)
F2 B1 N6 109.9(5)
F1 B1 N7 110.2(5)
F2 B1 N7 110.4(5)
N6 B1 N7 107.8(5)
Cl1S C1S Cl2S 109.0(6)
Cl1S C1S H1SA 109.9
Cl2S C1S H1SA 109.9
Cl1S C1S H1SB 109.9
Cl2S C1S H1SB 109.9
H1SA C1S H1SB 108.3
Cl4S C2S Cl3S 108.6(11)
Cl4S C2S H2SA 110.0
Cl3S C2S H2SA 110.0
Cl4S C2S H2SB 110.0
Cl3S C2S H2SB 110.0
H2SA C2S H2SB 108.3

loop_
_geom_bond_atom_site_label_1
_geom_bond_atom_site_label_2
_geom_bond_distance
Co1 N2 1.889(5)
Co1 N4 1.896(5)
Co1 N1 1.898(6)
Co1 N3 1.902(6)
Co1 N5 1.958(4)
Co1 Cl1 2.2184(17)
Cl2 C10 1.714(6)
Cl3 C12 1.723(6)
F1 B1 1.401(8)
F2 B1 1.403(8)
O1 N1 1.323(8)
O2 N2 1.346(8)
O2 H2 0.84
O3 N3 1.336(7)
O4 N4 1.342(8)
O4 H4 0.84
N1 C1 1.306(10)
N2 C2 1.304(9)
N3 C5 1.300(8)
N4 C6 1.274(10)
N5 C13 1.334(7)
N5 C9 1.348(8)
N6 C18 1.360(7)
N6 C15 1.399(7)
N6 B1 1.538(8)
N7 C21 1.346(8)
N7 C24 1.393(8)
N7 B1 1.543(9)
C1 C2 1.468(12)
C1 C3 1.480(11)
C2 C4 1.505(12)
C3 H3A 0.98
C3 H3B 0.98
C3 H3C 0.98
C4 H4A 0.98
C4 H4B 0.98
C4 H4C 0.98
C5 C6 1.467(10)
C5 C7 1.503(10)
C6 C8 1.508(11)
C7 H7A 0.98
C7 H7B 0.98
C7 H7C 0.98
C8 H8A 0.98
C8 H8B 0.98
C8 H8C 0.98
C9 C10 1.386(8)
C9 H9 0.95
C10 C11 1.387(7)
C11 C12 1.403(8)
C11 C14 1.477(7)
C12 C13 1.384(8)
C13 H13 0.95
C14 C15 1.386(7)
C14 C24 1.401(7)
C15 C16 1.428(7)
C16 C17 1.371(8)
C16 C19 1.505(8)
C17 C18 1.401(9)
C17 H17 0.95
C18 C20 1.490(8)
C19 H19A 0.98
C19 H19B 0.98
C19 H19C 0.98
C20 H20A 0.98
C20 H20B 0.98
C20 H20C 0.98
C21 C22 1.394(11)
C21 C25 1.508(11)
C22 C23 1.390(9)
C22 H22 0.95
C23 C24 1.427(8)
C23 C26 1.501(10)
C25 H25A 0.98
C25 H25B 0.98
C25 H25C 0.98
C26 H26A 0.98
C26 H26B 0.98
C26 H26C 0.98
C1S Cl1S 1.731(8)
C1S Cl2S 1.753(8)
C1S H1SA 0.99
C1S H1SB 0.99
C2S Cl4S 1.750(10)
C2S Cl3S 1.769(10)
C2S H2SA 0.99
C2S H2SB 0.99
